data_4100336
loop_
_publ_author_name
'Kazuhiro Takenaka'

_journal_name_full 'Journal of the American Chemical Society'
_journal_year 2005
_chemical_formula_moiety 'C24 H35 Cl N2 Pd '
_chemical_formula_sum 'C24 H35 Cl N2 Pd'
_chemical_formula_weight 493.41
_space_group_IT_number 37
_space_group_name_Hall 'C 2 -2c'
_space_group_name_H-M_alt 'C c c 2'
_symmetry_cell_setting orthorhombic
_symmetry_Int_Tables_number 37
_symmetry_space_group_name_Hall 'C 2 -2c'
_symmetry_space_group_name_H-M 'C c c 2'
_cell_angle_alpha 90
_cell_angle_beta 90
_cell_angle_gamma 90
_cell_formula_units_Z 16
_cell_length_a 28.1891(11)
_cell_length_b 28.1878(13)
_cell_length_c 12.0345(5)
_cell_measurement_temperature 293.1
_cell_volume 9562.5(7)
_exptl_crystal_density_diffrn 1.371
_cod_original_formula_sum 'C24 H35 Cl N2 Pd '
_cod_database_code 4100336

loop_
_symmetry_equiv_pos_as_xyz
x,y,z
x+1/2,y+1/2,z
-x,y,z+1/2
-x+1/2,y+1/2,z+1/2
x,-y,z+1/2
x+1/2,-y+1/2,z+1/2
-x,-y,z
-x+1/2,-y+1/2,z

loop_
_atom_site_label
_atom_site_type_symbol
_atom_site_fract_x
_atom_site_fract_y
_atom_site_fract_z
_atom_site_U_iso_or_equiv
_atom_site_adp_type
_atom_site_occupancy
_atom_site_symmetry_multiplicity
_atom_site_calc_flag
_atom_site_refinement_flags
_atom_site_disorder_assembly
_atom_site_disorder_group
Pd(1) Pd 0.920490(10) 0.269070(10) 0.19259(3) 0.02470(5) Uani 1.00 1 d . . .
Pd(2) Pd 0.769060(10) 0.079500(10) 0.30517(3) 0.02464(5) Uani 1.00 1 d . . .
Cl(1) Cl 0.90205(2) 0.30964(2) 0.02157(6) 0.0322(2) Uani 1.00 1 d . . .
Cl(2) Cl 0.80968(2) 0.09788(2) 0.47716(6) 0.0318(2) Uani 1.00 1 d . . .
N(1) N 0.97533(7) 0.30924(7) 0.2674(2) 0.0253(5) Uani 1.00 1 d . . .
N(2) N 0.87101(7) 0.21435(7) 0.1781(2) 0.0299(6) Uani 1.00 1 d . . .
N(3) N 0.71436(7) 0.12895(7) 0.3219(2) 0.0303(6) Uani 1.00 1 d . . .
N(4) N 0.80920(7) 0.02464(7) 0.2326(2) 0.0265(6) Uani 1.00 1 d . . .
C(1) C 0.93353(9) 0.23289(8) 0.3250(2) 0.0297(7) Uani 1.00 1 d . . .
C(2) C 0.96942(8) 0.24734(8) 0.3956(2) 0.0263(6) Uani 1.00 1 d . . .
C(3) C 0.97965(9) 0.22019(9) 0.4896(2) 0.0295(7) Uani 1.00 1 d . . .
C(4) C 0.95362(9) 0.17837(8) 0.5124(2) 0.0301(7) Uani 1.00 1 d . . .
C(5) C 0.91767(9) 0.16534(9) 0.4395(2) 0.0313(7) Uani 1.00 1 d . . .
C(6) C 0.90761(9) 0.19210(9) 0.3442(2) 0.0286(7) Uani 1.00 1 d . . .
C(7) C 0.96502(10) 0.15054(9) 0.6170(2) 0.0371(8) Uani 1.00 1 d . . .
C(8) C 1.01747(12) 0.13721(12) 0.6200(3) 0.0591(11) Uani 1.00 1 d . . .
C(9) C 0.95413(12) 0.18153(13) 0.7191(2) 0.0585(11) Uani 1.00 1 d . . .
C(10) C 0.9359(2) 0.10490(12) 0.6260(3) 0.0708(12) Uani 1.00 1 d . . .
C(11) C 0.99199(9) 0.29047(8) 0.3567(2) 0.0273(6) Uani 1.00 1 d . . .
C(12) C 0.99784(9) 0.35343(8) 0.2266(2) 0.0285(7) Uani 1.00 1 d . . .
C(13) C 0.96043(9) 0.39192(9) 0.2117(2) 0.0348(7) Uani 1.00 1 d . . .
C(14) C 0.98281(10) 0.43697(9) 0.1638(3) 0.0433(9) Uani 1.00 1 d . . .
C(15) C 1.00930(11) 0.42669(11) 0.0574(3) 0.0518(10) Uani 1.00 1 d . . .
C(16) C 1.04661(10) 0.38834(11) 0.0723(2) 0.0434(8) Uani 1.00 1 d . . .
C(17) C 1.02448(9) 0.34320(9) 0.1194(2) 0.0324(7) Uani 1.00 1 d . . .
C(18) C 0.87217(9) 0.18415(9) 0.2595(2) 0.0337(7) Uani 1.00 1 d . . .
C(19) C 0.83816(9) 0.20828(9) 0.0828(2) 0.0327(7) Uani 1.00 1 d . . .
C(20) C 0.79070(12) 0.18465(13) 0.1119(3) 0.0583(11) Uani 1.00 1 d . . .
C(21) C 0.75965(11) 0.18107(12) 0.0086(3) 0.0598(11) Uani 1.00 1 d . . .
C(22) C 0.7841(1) 0.1548(1) -0.0825(4) 0.0765(13) Uani 1.00 1 d . . .
C(23) C 0.8304(1) 0.1778(2) -0.1117(3) 0.093(2) Uani 1.00 1 d . . .
C(24) C 0.86249(11) 0.18316(13) -0.0087(3) 0.0571(10) Uani 1.00 1 d . . .
C(25) C 0.73296(8) 0.06651(9) 0.1747(2) 0.0279(7) Uani 1.00 1 d . . .
C(26) C 0.69184(9) 0.09311(9) 0.1545(2) 0.0286(7) Uani 1.00 1 d . . .
C(27) C 0.66522(9) 0.08242(9) 0.0602(2) 0.0313(7) Uani 1.00 1 d . . .
C(28) C 0.67849(9) 0.04631(9) -0.0130(2) 0.0308(7) Uani 1.00 1 d . . .
C(29) C 0.71992(8) 0.02052(9) 0.0104(2) 0.0280(7) Uani 1.00 1 d . . .
C(30) C 0.74722(8) 0.03084(8) 0.1042(2) 0.0274(7) Uani 1.00 1 d . . .
C(31) C 0.65045(9) 0.03503(10) -0.1176(2) 0.0386(8) Uani 1.00 1 d . . .
C(32) C 0.63736(12) -0.01725(13) -0.1205(3) 0.0620(11) Uani 1.00 1 d . . .
C(33) C 0.68135(12) 0.04570(12) -0.2194(2) 0.0568(10) Uani 1.00 1 d . . .
C(34) C 0.60514(12) 0.0645(2) -0.1266(3) 0.0693(12) Uani 1.00 1 d . . .
C(35) C 0.68422(9) 0.12807(9) 0.2410(2) 0.0332(7) Uani 1.00 1 d . . .
C(36) C 0.70846(9) 0.16174(9) 0.4171(2) 0.0340(7) Uani 1.00 1 d . . .
C(37) C 0.68466(12) 0.20939(11) 0.3879(3) 0.0578(10) Uani 1.00 1 d . . .
C(38) C 0.68141(12) 0.24045(11) 0.4909(3) 0.0569(10) Uani 1.00 1 d . . .
C(39) C 0.6551(1) 0.2164(2) 0.5822(4) 0.078(1) Uani 1.00 1 d . . .
C(40) C 0.6782(2) 0.1698(2) 0.6119(3) 0.091(2) Uani 1.00 1 d . . .
C(41) C 0.68310(13) 0.13733(11) 0.5075(3) 0.0575(10) Uani 1.00 1 d . . .
C(42) C 0.79040(8) 0.00777(9) 0.1432(2) 0.0275(6) Uani 1.00 1 d . . .
C(43) C 0.85327(8) 0.00225(9) 0.2733(2) 0.0284(7) Uani 1.00 1 d . . .
C(44) C 0.89182(8) 0.03954(9) 0.2881(2) 0.0337(7) Uani 1.00 1 d . . .
C(45) C 0.93687(9) 0.01705(10) 0.3359(3) 0.0442(9) Uani 1.00 1 d . . .
C(46) C 0.92704(11) -0.00931(11) 0.4416(3) 0.0514(10) Uani 1.00 1 d . . .
C(47) C 0.88834(11) -0.04675(10) 0.4274(2) 0.0423(8) Uani 1.00 1 d . . .
C(48) C 0.84330(9) -0.02433(9) 0.3799(2) 0.0329(7) Uani 1.00 1 d . . .
H(1) H 1.0044(2) 0.2299(2) 0.5383(4) 0.035(2) Uiso 1.00 1 c . . .
H(2) H 0.8996(2) 0.1375(2) 0.4542(4) 0.036(2) Uiso 1.00 1 c . . .
H(3) H 1.0247(2) 0.1210(2) 0.6863(6) 0.071(2) Uiso 1.00 1 c . . .
H(4) H 1.0243(2) 0.1171(2) 0.5577(6) 0.071(2) Uiso 1.00 1 c . . .
H(5) H 1.0364(2) 0.1651(2) 0.6142(6) 0.071(2) Uiso 1.00 1 c . . .
H(6) H 0.9627(3) 0.1645(2) 0.7840(5) 0.068(2) Uiso 1.00 1 c . . .
H(7) H 0.9711(3) 0.2104(2) 0.7157(5) 0.068(2) Uiso 1.00 1 c . . .
H(8) H 0.9209(3) 0.1881(2) 0.7210(5) 0.068(2) Uiso 1.00 1 c . . .
H(9) H 0.9031(3) 0.1123(2) 0.6296(6) 0.087(3) Uiso 1.00 1 c . . .
H(10) H 0.9420(3) 0.0857(2) 0.5634(6) 0.087(3) Uiso 1.00 1 c . . .
H(11) H 0.9448(3) 0.0883(2) 0.6920(6) 0.087(3) Uiso 1.00 1 c . . .
H(12) H 1.0176(2) 0.3048(2) 0.3969(4) 0.033(2) Uiso 1.00 1 c . . .
H(13) H 1.0200(2) 0.3639(1) 0.2806(4) 0.034(2) Uiso 1.00 1 c . . .
H(14) H 0.9374(2) 0.3810(2) 0.1603(5) 0.040(2) Uiso 1.00 1 c . . .
H(15) H 0.9459(2) 0.3987(2) 0.2807(5) 0.040(2) Uiso 1.00 1 c . . .
H(16) H 0.9589(2) 0.4601(2) 0.1517(5) 0.053(2) Uiso 1.00 1 c . . .
H(17) H 1.0049(2) 0.4489(2) 0.2171(5) 0.053(2) Uiso 1.00 1 c . . .
H(18) H 0.9869(2) 0.4158(2) 0.0035(6) 0.059(2) Uiso 1.00 1 c . . .
H(19) H 1.0239(2) 0.4548(2) 0.0306(6) 0.059(2) Uiso 1.00 1 c . . .
H(20) H 1.0611(2) 0.3811(2) 0.0032(5) 0.050(2) Uiso 1.00 1 c . . .
H(21) H 1.0701(2) 0.3993(2) 0.1230(5) 0.050(2) Uiso 1.00 1 c . . .
H(22) H 1.0482(2) 0.3199(2) 0.1317(4) 0.039(2) Uiso 1.00 1 c . . .
H(23) H 1.0022(2) 0.3313(2) 0.0662(4) 0.039(2) Uiso 1.00 1 c . . .
H(24) H 0.8507(2) 0.1582(2) 0.2615(5) 0.041(2) Uiso 1.00 1 c . . .
H(25) H 0.8309(2) 0.2394(2) 0.0562(5) 0.040(2) Uiso 1.00 1 c . . .
H(26) H 0.7969(2) 0.1536(3) 0.1393(6) 0.074(2) Uiso 1.00 1 c . . .
H(27) H 0.7748(2) 0.2025(3) 0.1675(6) 0.074(2) Uiso 1.00 1 c . . .
H(28) H 0.7309(2) 0.1653(2) 0.0257(6) 0.068(2) Uiso 1.00 1 c . . .
H(29) H 0.7525(2) 0.2124(2) -0.0174(6) 0.068(2) Uiso 1.00 1 c . . .
H(30) H 0.7898(3) 0.1237(3) -0.0577(7) 0.088(3) Uiso 1.00 1 c . . .
H(31) H 0.7645(3) 0.1544(3) -0.1469(7) 0.088(3) Uiso 1.00 1 c . . .
H(32) H 0.8469(3) 0.1590(4) -0.1645(7) 0.110(4) Uiso 1.00 1 c . . .
H(33) H 0.8248(3) 0.2084(4) -0.1409(7) 0.110(4) Uiso 1.00 1 c . . .
H(34) H 0.8910(2) 0.2000(3) -0.0283(5) 0.069(2) Uiso 1.00 1 c . . .
H(35) H 0.8714(2) 0.1523(3) 0.0166(5) 0.069(2) Uiso 1.00 1 c . . .
H(36) H 0.6373(2) 0.1005(2) 0.0453(4) 0.036(2) Uiso 1.00 1 c . . .
H(37) H 0.7300(2) -0.0043(2) -0.0387(4) 0.033(2) Uiso 1.00 1 c . . .
H(38) H 0.6182(2) -0.0248(2) -0.0569(6) 0.072(2) Uiso 1.00 1 c . . .
H(39) H 0.6203(2) -0.0245(2) -0.1857(6) 0.072(2) Uiso 1.00 1 c . . .
H(40) H 0.6655(2) -0.0362(2) -0.1174(6) 0.072(2) Uiso 1.00 1 c . . .
H(41) H 0.7100(2) 0.0285(2) -0.2173(5) 0.067(2) Uiso 1.00 1 c . . .
H(42) H 0.6642(2) 0.0379(2) -0.2853(5) 0.067(2) Uiso 1.00 1 c . . .
H(43) H 0.6885(2) 0.0791(2) -0.2213(5) 0.067(2) Uiso 1.00 1 c . . .
H(44) H 0.6126(2) 0.0970(3) -0.1283(6) 0.083(3) Uiso 1.00 1 c . . .
H(45) H 0.5885(2) 0.0558(3) -0.1926(6) 0.083(3) Uiso 1.00 1 c . . .
H(46) H 0.5854(2) 0.0578(3) -0.0640(6) 0.084(3) Uiso 1.00 1 c . . .
H(47) H 0.6580(2) 0.1495(2) 0.2387(5) 0.041(2) Uiso 1.00 1 c . . .
H(48) H 0.7395(2) 0.1692(2) 0.4433(5) 0.042(2) Uiso 1.00 1 c . . .
H(49) H 0.7024(3) 0.2251(2) 0.3322(6) 0.071(2) Uiso 1.00 1 c . . .
H(50) H 0.6536(3) 0.2030(2) 0.3618(6) 0.071(2) Uiso 1.00 1 c . . .
H(51) H 0.7128(2) 0.2474(2) 0.5167(6) 0.067(2) Uiso 1.00 1 c . . .
H(52) H 0.6659(2) 0.2694(2) 0.4733(6) 0.067(2) Uiso 1.00 1 c . . .
H(53) H 0.6546(3) 0.2359(3) 0.6461(7) 0.090(3) Uiso 1.00 1 c . . .
H(54) H 0.6240(3) 0.2106(3) 0.5568(7) 0.090(3) Uiso 1.00 1 c . . .
H(55) H 0.7085(4) 0.1757(3) 0.6419(7) 0.112(4) Uiso 1.00 1 c . . .
H(56) H 0.6590(4) 0.1539(3) 0.6647(7) 0.112(4) Uiso 1.00 1 c . . .
H(57) H 0.6525(3) 0.1285(2) 0.4824(5) 0.069(2) Uiso 1.00 1 c . . .
H(58) H 0.7003(3) 0.1093(2) 0.5278(5) 0.068(2) Uiso 1.00 1 c . . .
H(59) H 0.8045(1) -0.0179(2) 0.1035(4) 0.033(2) Uiso 1.00 1 c . . .
H(60) H 0.8638(1) -0.0201(2) 0.2195(4) 0.034(2) Uiso 1.00 1 c . . .
H(61) H 0.8987(2) 0.0539(2) 0.2185(4) 0.039(2) Uiso 1.00 1 c . . .
H(62) H 0.8809(2) 0.0630(2) 0.3386(4) 0.039(2) Uiso 1.00 1 c . . .
H(63) H 0.9489(2) -0.0051(2) 0.2831(5) 0.052(2) Uiso 1.00 1 c . . .
H(64) H 0.9600(2) 0.0409(2) 0.3487(5) 0.052(2) Uiso 1.00 1 c . . .
H(65) H 0.9551(2) -0.0240(2) 0.4681(6) 0.059(2) Uiso 1.00 1 c . . .
H(66) H 0.9162(2) 0.0131(2) 0.4959(6) 0.059(2) Uiso 1.00 1 c . . .
H(67) H 0.8992(2) -0.0705(2) 0.3775(5) 0.049(2) Uiso 1.00 1 c . . .
H(68) H 0.8809(2) -0.0607(2) 0.4970(5) 0.049(2) Uiso 1.00 1 c . . .
H(69) H 0.8315(2) -0.0021(2) 0.4324(4) 0.041(2) Uiso 1.00 1 c . . .
H(70) H 0.8200(2) -0.0481(2) 0.3670(4) 0.041(2) Uiso 1.00 1 c . . .

loop_
_atom_site_aniso_label
_atom_site_aniso_U_11
_atom_site_aniso_U_22
_atom_site_aniso_U_33
_atom_site_aniso_U_12
_atom_site_aniso_U_13
_atom_site_aniso_U_23
Pd(1) 0.02370(9) 0.01909(8) 0.03131(10) -0.00279(7) -0.00021(9) -0.00069(9)
Pd(2) 0.01875(9) 0.02396(9) 0.03120(10) 0.00264(7) 0.00079(9) -0.00025(9)
Cl(1) 0.0307(3) 0.0272(3) 0.0388(4) -0.0003(3) -0.0021(3) 0.0039(3)
Cl(2) 0.0268(3) 0.0309(3) 0.0377(4) -0.0003(3) -0.0042(3) -0.0027(3)
N(1) 0.0276(11) 0.0201(10) 0.0283(11) -0.0028(8) 0.0033(9) -0.0037(9)
N(2) 0.0266(11) 0.0254(10) 0.0376(13) -0.0027(8) -0.0041(10) -0.0006(11)
N(3) 0.0247(10) 0.0278(10) 0.0383(13) 0.0033(8) -0.0000(11) -0.0046(10)
N(4) 0.0214(11) 0.0281(11) 0.0300(12) 0.0044(8) 0.0010(9) 0.0006(9)
C(1) 0.0327(13) 0.0240(13) 0.032(2) 0.0006(9) 0.0014(12) 0.0007(11)
C(2) 0.0281(13) 0.0231(12) 0.0277(13) -0.0043(10) 0.0009(10) -0.0051(11)
C(3) 0.032(1) 0.0285(13) 0.028(1) -0.0037(11) 0.0021(11) -0.0031(11)
C(4) 0.036(2) 0.0243(13) 0.030(1) -0.0033(10) 0.0034(12) -0.0032(11)
C(5) 0.035(2) 0.0236(13) 0.036(2) -0.0076(10) 0.0029(12) 0.0008(12)
C(6) 0.0285(13) 0.0244(13) 0.033(2) -0.0062(10) 0.0010(11) 0.0006(11)
C(7) 0.042(2) 0.032(1) 0.037(2) -0.0097(12) -0.0039(13) 0.0044(12)
C(8) 0.060(2) 0.054(2) 0.064(2) 0.007(2) -0.006(2) 0.017(2)
C(9) 0.076(2) 0.068(2) 0.032(2) -0.013(2) 0.001(2) 0.001(2)
C(10) 0.103(3) 0.046(2) 0.064(2) -0.039(2) -0.032(2) 0.027(2)
C(11) 0.0272(13) 0.0237(12) 0.031(1) -0.0039(10) 0.0000(11) -0.0053(11)
C(12) 0.0283(13) 0.0234(12) 0.034(2) -0.0104(10) -0.0042(11) -0.0019(11)
C(13) 0.032(1) 0.0250(12) 0.047(2) -0.0002(10) 0.0006(13) -0.0038(12)
C(14) 0.044(2) 0.0245(13) 0.061(2) -0.0022(12) -0.003(1) 0.0057(13)
C(15) 0.049(2) 0.049(2) 0.058(2) -0.011(1) -0.004(2) 0.025(2)
C(16) 0.036(2) 0.052(2) 0.042(2) -0.0121(13) 0.004(1) 0.005(2)
C(17) 0.026(1) 0.034(1) 0.038(2) -0.0017(11) 0.0052(12) -0.0027(12)
C(18) 0.034(2) 0.0230(13) 0.044(2) -0.0078(11) -0.0001(12) -0.0009(12)
C(19) 0.028(1) 0.0237(13) 0.047(2) -0.0048(10) -0.0093(13) 0.0029(12)
C(20) 0.042(2) 0.067(2) 0.066(2) -0.023(2) -0.010(2) -0.002(2)
C(21) 0.044(2) 0.054(2) 0.081(3) -0.024(2) -0.019(2) 0.016(2)
C(22) 0.075(3) 0.064(2) 0.091(3) 0.003(2) -0.051(2) -0.021(2)
C(23) 0.055(2) 0.174(5) 0.050(2) 0.002(3) -0.012(2) -0.027(3)
C(24) 0.037(2) 0.083(3) 0.051(2) 0.011(2) -0.011(2) -0.018(2)
C(25) 0.0207(12) 0.0339(13) 0.029(2) -0.0002(9) 0.0001(11) 0.0016(12)
C(26) 0.0271(13) 0.0274(13) 0.031(1) 0.0079(10) 0.0001(11) -0.0005(11)
C(27) 0.0224(13) 0.035(1) 0.037(2) 0.0060(10) -0.0008(12) 0.0024(12)
C(28) 0.0228(13) 0.039(2) 0.031(1) 0.0026(11) 0.0022(11) 0.0053(12)
C(29) 0.0247(13) 0.030(1) 0.0289(13) 0.0034(10) 0.0008(11) 0.0009(11)
C(30) 0.0206(12) 0.0288(13) 0.033(1) 0.0056(10) 0.0062(11) -0.0020(11)
C(31) 0.029(1) 0.049(2) 0.037(2) 0.0145(13) -0.0057(12) -0.0009(13)
C(32) 0.057(2) 0.062(2) 0.067(2) -0.010(2) -0.022(2) -0.008(2)
C(33) 0.064(2) 0.071(2) 0.035(2) 0.011(2) -0.004(2) 0.002(2)
C(34) 0.046(2) 0.095(3) 0.067(2) 0.037(2) -0.028(2) -0.027(2)
C(35) 0.0238(13) 0.034(1) 0.042(2) 0.0078(11) 0.0016(12) 0.0011(12)
C(36) 0.0227(13) 0.0290(13) 0.050(2) 0.0027(10) -0.0040(12) -0.0117(13)
C(37) 0.066(2) 0.043(2) 0.065(2) 0.026(2) 0.002(2) -0.011(2)
C(38) 0.056(2) 0.042(2) 0.073(3) 0.027(2) -0.011(2) -0.017(2)
C(39) 0.067(3) 0.078(3) 0.091(3) -0.005(2) 0.022(2) -0.051(3)
C(40) 0.160(5) 0.060(3) 0.053(2) -0.005(3) 0.034(3) -0.013(2)
C(41) 0.081(2) 0.038(2) 0.053(2) -0.011(2) 0.018(2) -0.014(2)
C(42) 0.0233(12) 0.0296(13) 0.0296(13) 0.0044(10) 0.0071(11) 0.0018(11)
C(43) 0.0235(12) 0.0295(13) 0.032(2) 0.0074(10) 0.0021(11) -0.0043(11)
C(44) 0.0231(12) 0.036(1) 0.042(2) 0.0011(10) 0.0053(12) 0.0013(13)
C(45) 0.0220(13) 0.042(2) 0.068(2) 0.0022(11) -0.006(1) -0.004(2)
C(46) 0.047(2) 0.049(2) 0.058(2) 0.011(1) -0.026(2) -0.004(2)
C(47) 0.051(2) 0.035(2) 0.041(2) 0.0128(13) -0.003(1) 0.0064(13)
C(48) 0.033(1) 0.029(1) 0.037(2) 0.0049(11) 0.0002(12) 0.0047(12)

loop_
_geom_bond_atom_site_label_1
_geom_bond_atom_site_label_2
_geom_bond_distance
_geom_bond_publ_flag
_geom_bond_site_symmetry_1
_geom_bond_site_symmetry_2
Pd(1) Cl(1) 2.4112(8) yes . .
Pd(1) N(1) 2.117(2) yes . .
Pd(1) N(2) 2.087(2) yes . .
Pd(1) C(1) 1.927(3) yes . .
Pd(2) Cl(2) 2.4215(8) yes . .
Pd(2) N(3) 2.088(2) yes . .
Pd(2) N(4) 2.106(2) yes . .
Pd(2) C(25) 1.907(3) yes . .
N(1) C(11) 1.287(3) yes . .
N(1) C(12) 1.482(3) yes . .
N(2) C(18) 1.297(3) yes . .
N(2) C(19) 1.484(3) yes . .
N(3) C(35) 1.293(3) yes . .
N(3) C(36) 1.481(4) yes . .
N(4) C(42) 1.291(3) yes . .
N(4) C(43) 1.477(3) yes . .
C(1) C(2) 1.383(3) yes . .
C(1) C(6) 1.382(3) yes . .
C(2) C(3) 1.396(4) yes . .
C(2) C(11) 1.450(3) yes . .
C(3) C(4) 1.415(3) yes . .
C(3) H(1) 0.952(3) no . .
C(4) C(5) 1.389(4) yes . .
C(4) C(7) 1.518(4) yes . .
C(5) C(6) 1.402(4) yes . .
C(5) H(2) 0.953(3) no . .
C(6) C(18) 1.445(4) yes . .
C(7) C(8) 1.526(4) yes . .
C(7) C(9) 1.538(4) yes . .
C(7) C(10) 1.530(4) yes . .
C(8) H(3) 0.943(3) no . .
C(8) H(4) 0.959(3) no . .
C(8) H(5) 0.952(3) no . .
C(9) H(6) 0.948(3) no . .
C(9) H(7) 0.944(4) no . .
C(9) H(8) 0.956(3) no . .
C(10) H(9) 0.950(4) no . .
C(10) H(10) 0.944(4) no . .
C(10) H(11) 0.956(4) no . .
C(11) H(12) 0.957(2) no . .
C(12) C(13) 1.524(3) yes . .
C(12) C(17) 1.520(4) yes . .
C(12) H(13) 0.949(2) no . .
C(13) C(14) 1.531(4) yes . .
C(13) H(14) 0.948(3) no . .
C(13) H(15) 0.946(3) no . .
C(14) C(15) 1.510(5) yes . .
C(14) H(16) 0.949(3) no . .
C(14) H(17) 0.956(3) no . .
C(15) C(16) 1.519(4) yes . .
C(15) H(18) 0.955(3) no . .
C(15) H(19) 0.951(3) no . .
C(16) C(17) 1.527(4) yes . .
C(16) H(20) 0.948(3) no . .
C(16) H(21) 0.953(3) no . .
C(17) H(22) 0.948(3) no . .
C(17) H(23) 0.958(3) no . .
C(18) H(24) 0.951(3) no . .
C(19) C(20) 1.535(4) yes . .
C(19) C(24) 1.478(4) yes . .
C(19) H(25) 0.956(3) no . .
C(20) C(21) 1.523(5) yes . .
C(20) H(26) 0.952(4) no . .
C(20) H(27) 0.950(4) no . .
C(21) C(22) 1.491(5) yes . .
C(21) H(28) 0.948(3) no . .
C(21) H(29) 0.959(3) no . .
C(22) C(23) 1.500(6) yes . .
C(22) H(30) 0.940(4) no . .
C(22) H(31) 0.952(4) no . .
C(23) C(24) 1.542(5) yes . .
C(23) H(32) 0.948(4) no . .
C(23) H(33) 0.945(5) no . .
C(24) H(34) 0.962(3) no . .
C(24) H(35) 0.957(4) no . .
C(25) C(26) 1.402(3) yes . .
C(25) C(30) 1.375(3) yes . .
C(26) C(27) 1.394(4) yes . .
C(26) C(35) 1.449(4) yes . .
C(27) C(28) 1.396(4) yes . .
C(27) H(36) 0.953(3) no . .
C(28) C(29) 1.404(3) yes . .
C(28) C(31) 1.521(4) yes . .
C(29) C(30) 1.396(3) yes . .
C(29) H(37) 0.958(3) no . .
C(30) C(42) 1.457(3) yes . .
C(31) C(32) 1.520(5) yes . .
C(31) C(33) 1.533(4) yes . .
C(31) C(34) 1.527(5) yes . .
C(32) H(38) 0.960(4) no . .
C(32) H(39) 0.942(4) no . .
C(32) H(40) 0.956(3) no . .
C(33) H(41) 0.943(3) no . .
C(33) H(42) 0.954(3) no . .
C(33) H(43) 0.963(3) no . .
C(34) H(44) 0.940(4) no . .
C(34) H(45) 0.955(4) no . .
C(34) H(46) 0.955(4) no . .
C(35) H(47) 0.954(3) no . .
C(36) C(37) 1.542(4) yes . .
C(36) C(41) 1.473(4) yes . .
C(36) H(48) 0.954(3) no . .
C(37) C(38) 1.521(5) yes . .
C(37) H(49) 0.947(3) no . .
C(37) H(50) 0.947(3) no . .
C(38) C(39) 1.489(6) yes . .
C(38) H(51) 0.958(3) no . .
C(38) H(52) 0.949(3) no . .
C(39) C(40) 1.508(6) yes . .
C(39) H(53) 0.947(4) no . .
C(39) H(54) 0.942(4) no . .
C(40) C(41) 1.560(5) yes . .
C(40) H(55) 0.943(5) no . .
C(40) H(56) 0.948(5) no . .
C(41) H(57) 0.947(4) no . .
C(41) H(58) 0.958(3) no . .
C(42) H(59) 0.955(2) no . .
C(43) C(44) 1.522(3) yes . .
C(43) C(48) 1.512(4) yes . .
C(43) H(60) 0.951(2) no . .
C(44) C(45) 1.531(4) yes . .
C(44) H(61) 0.951(3) no . .
C(44) H(62) 0.949(3) no . .
C(45) C(46) 1.500(5) yes . .
C(45) H(63) 0.954(3) no . .
C(45) H(64) 0.950(3) no . .
C(46) C(47) 1.527(4) yes . .
C(46) H(65) 0.947(3) no . .
C(46) H(66) 0.958(3) no . .
C(47) C(48) 1.529(4) yes . .
C(47) H(67) 0.950(3) no . .
C(47) H(68) 0.948(3) no . .
C(48) H(69) 0.951(3) no . .
C(48) H(70) 0.950(3) no . .
